data_1553170
loop_
_publ_author_name
'Li, Siyu'
'Li, Xiang'
'Yang, Fan'
'Wu, Yangjie'

_publ_section_title
;
 Copper-catalyzed direct decarboxylative hydrosulfonylation of aryl
 propiolic acids with sulfonylhydrazides leading to vinylsulfones
;
_journal_issue 9
_journal_name_full 'Organic Chemistry Frontiers'
_journal_page_first 1076
_journal_paper_doi 10.1039/C5QO00212E
_journal_volume 2
_journal_year 2015
_chemical_formula_moiety 'C15 H14 O3 S'
_chemical_formula_sum 'C15 H14 O3 S'
_chemical_formula_weight 274.32
_space_group_crystal_system triclinic
_space_group_IT_number 2
_space_group_name_Hall '-P 1'
_space_group_name_H-M_alt 'P -1'
_atom_sites_solution_hydrogens geom
_atom_sites_solution_primary direct
_audit_creation_date 2015-04-15
_audit_creation_method
;
Olex2 1.2
(compiled 2015.01.26 svn.r3150 for OlexSys, GUI svn.r4998)
;
_audit_update_record
;
2015-04-16 deposited with the CCDC.
2015-07-10 downloaded from the CCDC.
;
_cell_angle_alpha 76.750(5)
_cell_angle_beta 81.107(5)
_cell_angle_gamma 88.437(5)
_cell_formula_units_Z 4
_cell_length_a 8.5030(6)
_cell_length_b 10.6762(5)
_cell_length_c 15.8607(10)
_cell_measurement_reflns_used 3611
_cell_measurement_temperature 291(2)
_cell_measurement_theta_max 70.2380
_cell_measurement_theta_min 5.2560
_cell_volume 1384.60(15)
_computing_cell_refinement
;
CrysAlisPro, Agilent Technologies,
Version 1.171.36.32 (release 02-08-2013 CrysAlis171 .NET)
(compiled Aug  2 2013,16:46:58)
;
_computing_data_collection
;
CrysAlisPro, Agilent Technologies,
Version 1.171.36.32 (release 02-08-2013 CrysAlis171 .NET)
(compiled Aug  2 2013,16:46:58)
;
_computing_data_reduction
;
CrysAlisPro, Agilent Technologies,
Version 1.171.36.32 (release 02-08-2013 CrysAlis171 .NET)
(compiled Aug  2 2013,16:46:58)
;
_computing_molecular_graphics 'Olex2 (Dolomanov et al., 2009)'
_computing_publication_material 'Olex2 (Dolomanov et al., 2009)'
_computing_structure_refinement 'ShelXL (Sheldrick, 2008)'
_computing_structure_solution 'ShelXS (Sheldrick, 2008)'
_diffrn_ambient_temperature 291.15
_diffrn_detector_area_resol_mean 16.2312
_diffrn_measured_fraction_theta_full 0.998
_diffrn_measured_fraction_theta_max 0.998
_diffrn_measurement_details
;
#__ type_ start__ end____ width___ exp.time_
  1 omega    2.00   27.00   1.0000    1.0000
omega____ theta____ kappa____ phi______ frames
    -        0.0000  -99.0000 -150.0000 25

#__ type_ start__ end____ width___ exp.time_
  2 omega   15.00   42.00   1.0000    1.0000
omega____ theta____ kappa____ phi______ frames
    -        0.0000  -99.0000 -120.0000 27

#__ type_ start__ end____ width___ exp.time_
  3 omega   25.00   68.00   1.0000    1.0000
omega____ theta____ kappa____ phi______ frames
    -        0.0000   57.0000   30.0000 43

#__ type_ start__ end____ width___ exp.time_
  4 omega  -77.00  -52.00   1.0000    1.0000
omega____ theta____ kappa____ phi______ frames
    -        0.0000  178.0000  -60.0000 25

#__ type_ start__ end____ width___ exp.time_
  5 omega  -18.00   13.00   1.0000    1.0000
omega____ theta____ kappa____ phi______ frames
    -        0.0000   57.0000   30.0000 31

#__ type_ start__ end____ width___ exp.time_
  6 omega    5.00   95.00   1.0000    3.0000
omega____ theta____ kappa____ phi______ frames
    -       56.0000  -99.0000   60.0000 90

#__ type_ start__ end____ width___ exp.time_
  7 omega   26.00   72.00   1.0000    3.0000
omega____ theta____ kappa____ phi______ frames
    -       56.0000   77.0000 -180.0000 46

#__ type_ start__ end____ width___ exp.time_
  8 omega   30.00   79.00   1.0000    3.0000
omega____ theta____ kappa____ phi______ frames
    -       56.0000  -77.0000 -120.0000 49

#__ type_ start__ end____ width___ exp.time_
  9 omega   38.00  125.00   1.0000    3.0000
omega____ theta____ kappa____ phi______ frames
    -       56.0000   57.0000    0.0000 87

#__ type_ start__ end____ width___ exp.time_
 10 omega   20.00   46.00   1.0000    3.0000
omega____ theta____ kappa____ phi______ frames
    -       56.0000  -19.0000 -150.0000 26

#__ type_ start__ end____ width___ exp.time_
 11 omega   37.00  118.00   1.0000    3.0000
omega____ theta____ kappa____ phi______ frames
    -       56.0000   57.0000  120.0000 81

#__ type_ start__ end____ width___ exp.time_
 12 omega   36.00  123.00   1.0000    3.0000
omega____ theta____ kappa____ phi______ frames
    -       56.0000   57.0000 -120.0000 87

#__ type_ start__ end____ width___ exp.time_
 13 omega   46.00   97.00   1.0000    6.0000
omega____ theta____ kappa____ phi______ frames
    -      112.0000  -45.0000  150.0000 51

#__ type_ start__ end____ width___ exp.time_
 14 omega   63.00  115.00   1.0000    6.0000
omega____ theta____ kappa____ phi______ frames
    -      112.0000 -111.0000 -150.0000 52

#__ type_ start__ end____ width___ exp.time_
 15 omega   75.00  100.00   1.0000    6.0000
omega____ theta____ kappa____ phi______ frames
    -      112.0000 -111.0000  120.0000 25

#__ type_ start__ end____ width___ exp.time_
 16 omega   40.00   69.00   1.0000    6.0000
omega____ theta____ kappa____ phi______ frames
    -      112.0000 -111.0000  120.0000 29

#__ type_ start__ end____ width___ exp.time_
 17 omega  100.00  176.00   1.0000    6.0000
omega____ theta____ kappa____ phi______ frames
    -      112.0000   30.0000 -120.0000 76

#__ type_ start__ end____ width___ exp.time_
 18 omega   58.00  105.00   1.0000    6.0000
omega____ theta____ kappa____ phi______ frames
    -      112.0000  -94.0000 -120.0000 47

#__ type_ start__ end____ width___ exp.time_
 19 omega   41.00   92.00   1.0000    6.0000
omega____ theta____ kappa____ phi______ frames
    -      112.0000  -45.0000 -150.0000 51

#__ type_ start__ end____ width___ exp.time_
 20 omega   41.00   85.00   1.0000    6.0000
omega____ theta____ kappa____ phi______ frames
    -      112.0000  -30.0000 -120.0000 44

#__ type_ start__ end____ width___ exp.time_
 21 omega   55.00   96.00   1.0000    6.0000
omega____ theta____ kappa____ phi______ frames
    -      112.0000  -45.0000  -90.0000 41

#__ type_ start__ end____ width___ exp.time_
 22 omega   40.00   74.00   1.0000    6.0000
omega____ theta____ kappa____ phi______ frames
    -      112.0000  -30.0000    0.0000 34

#__ type_ start__ end____ width___ exp.time_
 23 omega   62.00  104.00   1.0000    6.0000
omega____ theta____ kappa____ phi______ frames
    -      112.0000  -94.0000  -60.0000 42

#__ type_ start__ end____ width___ exp.time_
 24 omega   68.00  108.00   1.0000    6.0000
omega____ theta____ kappa____ phi______ frames
    -      112.0000  -94.0000    0.0000 40

#__ type_ start__ end____ width___ exp.time_
 25 omega   96.00  173.00   1.0000    6.0000
omega____ theta____ kappa____ phi______ frames
    -      112.0000   61.0000  -90.0000 77

#__ type_ start__ end____ width___ exp.time_
 26 omega   63.00   89.00   1.0000    6.0000
omega____ theta____ kappa____ phi______ frames
    -      112.0000  -94.0000   60.0000 26

#__ type_ start__ end____ width___ exp.time_
 27 omega   91.00  163.00   1.0000    6.0000
omega____ theta____ kappa____ phi______ frames
    -      112.0000   61.0000 -180.0000 72

#__ type_ start__ end____ width___ exp.time_
 28 omega  111.00  177.00   1.0000    6.0000
omega____ theta____ kappa____ phi______ frames
    -      112.0000   30.0000  150.0000 66

#__ type_ start__ end____ width___ exp.time_
 29 omega   42.00   91.00   1.0000    6.0000
omega____ theta____ kappa____ phi______ frames
    -      112.0000  -45.0000  -30.0000 49

#__ type_ start__ end____ width___ exp.time_
 30 omega   57.00  129.00   1.0000    6.0000
omega____ theta____ kappa____ phi______ frames
    -      112.0000  -61.0000   60.0000 72

#__ type_ start__ end____ width___ exp.time_
 31 omega  -77.00  -32.00   1.0000    1.0000
omega____ theta____ kappa____ phi______ frames
    -        0.0000  178.0000  120.0000 45

#__ type_ start__ end____ width___ exp.time_
 32 omega  -42.00   24.00   1.0000    1.0000
omega____ theta____ kappa____ phi______ frames
    -        0.0000  100.0000  -61.0000 66

#__ type_ start__ end____ width___ exp.time_
 33 omega   35.00  125.00   1.0000    3.0000
omega____ theta____ kappa____ phi______ frames
    -       56.0000   57.0000   60.0000 90

#__ type_ start__ end____ width___ exp.time_
 34 omega   26.00  105.00   1.0000    3.0000
omega____ theta____ kappa____ phi______ frames
    -       56.0000   77.0000  -90.0000 79
;
_diffrn_measurement_device_type 'Xcalibur, Eos, Gemini'
_diffrn_measurement_method '\w scans'
_diffrn_orient_matrix_UB_11 0.1474777000
_diffrn_orient_matrix_UB_12 0.0249305000
_diffrn_orient_matrix_UB_13 0.0394836000
_diffrn_orient_matrix_UB_21 -0.1065160000
_diffrn_orient_matrix_UB_22 0.0007276000
_diffrn_orient_matrix_UB_23 0.0877885000
_diffrn_orient_matrix_UB_31 0.0230663000
_diffrn_orient_matrix_UB_32 -0.1461451000
_diffrn_orient_matrix_UB_33 0.0305004000
_diffrn_radiation_monochromator graphite
_diffrn_radiation_type CuK\a
_diffrn_radiation_wavelength 1.54184
_diffrn_reflns_av_R_equivalents 0.0186
_diffrn_reflns_av_unetI/netI 0.0255
_diffrn_reflns_Laue_measured_fraction_full 0.998
_diffrn_reflns_Laue_measured_fraction_max 0.998
_diffrn_reflns_limit_h_max 10
_diffrn_reflns_limit_h_min -9
_diffrn_reflns_limit_k_max 10
_diffrn_reflns_limit_k_min -12
_diffrn_reflns_limit_l_max 18
_diffrn_reflns_limit_l_min -17
_diffrn_reflns_number 9993
_diffrn_reflns_point_group_measured_fraction_full 0.998
_diffrn_reflns_point_group_measured_fraction_max 0.998
_diffrn_reflns_theta_full 67.071
_diffrn_reflns_theta_max 67.071
_diffrn_reflns_theta_min 4.254
_diffrn_source 'Enhance (Cu) X-ray Source'
_exptl_absorpt_coefficient_mu 2.091
_exptl_absorpt_correction_T_max 1.00000
_exptl_absorpt_correction_T_min 0.91859
_exptl_absorpt_correction_type multi-scan
_exptl_absorpt_process_details
;
CrysAlisPro, Agilent Technologies,
Version 1.171.36.32 (release 02-08-2013 CrysAlis171 .NET)
(compiled Aug  2 2013,16:46:58)
Empirical absorption correction using spherical harmonics,
 implemented in SCALE3 ABSPACK scaling algorithm.
;
_exptl_crystal_density_diffrn 1.316
_exptl_crystal_F_000 576
_exptl_crystal_size_max 0.22
_exptl_crystal_size_mid 0.2
_exptl_crystal_size_min 0.17
_refine_diff_density_max 0.878
_refine_diff_density_min -0.349
_refine_diff_density_rms 0.051
_refine_ls_extinction_method none
_refine_ls_goodness_of_fit_ref 1.084
_refine_ls_hydrogen_treatment constr
_refine_ls_matrix_type full
_refine_ls_number_parameters 345
_refine_ls_number_reflns 4932
_refine_ls_number_restraints 4
_refine_ls_restrained_S_all 1.093
_refine_ls_R_factor_all 0.0743
_refine_ls_R_factor_gt 0.0630
_refine_ls_shift/su_max 0.000
_refine_ls_shift/su_mean 0.000
_refine_ls_structure_factor_coef Fsqd
_refine_ls_weighting_details 'w=1/[\s^2^(Fo^2^)+(0.0837P)^2^+0.7038P] where P=(Fo^2^+2Fc^2^)/3'
_refine_ls_weighting_scheme calc
_refine_ls_wR_factor_gt 0.1737
_refine_ls_wR_factor_ref 0.1857
_reflns_Friedel_coverage 0.000
_reflns_number_gt 3994
_reflns_number_total 4932
_reflns_threshold_expression 'I > 2\s(I)'
_cod_data_source_file c5qo00212e2.cif
_cod_data_source_block 20150470
_cod_database_code 1553170
_chemical_oxdiff_formula C20H20N4O4S1
_shelx_space_group_comment
;
The symmetry employed for this shelxl refinement is uniquely defined
by the following loop, which should always be used as a source of
symmetry information in preference to the above space-group names.
They are only intended as comments.
;
_shelx_estimated_absorpt_t_max 0.718
_shelx_estimated_absorpt_t_min 0.656
_reflns_odcompleteness_completeness 99.78
_reflns_odcompleteness_iscentric 1
_reflns_odcompleteness_theta 66.97
_olex2_refinement_description
;
1. Fixed Uiso
 At 1.2 times of:
  All C(H) groups
 At 1.5 times of:
  All C(H,H,H) groups
2. Restrained distances
 C7A-C8A
 1.38 with sigma of 0.02
3. Rigid bond restraints
 S1A, C8A
 with sigma for 1-2 distances of 0.001 and sigma for 1-3 distances of 0.001
 C8A, C7A
 with sigma for 1-2 distances of 0.001 and sigma for 1-3 distances of 0.001
 C6A, C7A
 with sigma for 1-2 distances of 0.001 and sigma for 1-3 distances of 0.001
4.a Aromatic/amide H refined with riding coordinates:
 C1A(H1A), C2A(H2A), C3A(H3A), C4A(H4A), C5A(H5A), C7A(H7A), C8A(H8A),
 C10A(H10A), C11A(H11A), C13A(H13A), C14A(H14A), C1(H1), C2(H2), C3(H3), C4(H4),
  C5(H5), C7(H7), C8(H8), C10(H10), C11(H11), C13(H13), C14(H14)
4.b Idealised Me refined as rotating group:
 C15A(H15A,H15B,H15C), C15(H15D,H15E,H15F)
;
_shelx_shelxl_version_number 2014/7
_olex2_submission_special_instructions 'No special instructions were received'

loop_
_space_group_symop_operation_xyz
'x, y, z'
'-x, -y, -z'

loop_
_atom_site_label
_atom_site_type_symbol
_atom_site_fract_x
_atom_site_fract_y
_atom_site_fract_z
_atom_site_U_iso_or_equiv
_atom_site_adp_type
_atom_site_occupancy
_atom_site_site_symmetry_order
_atom_site_calc_flag
_atom_site_refinement_flags_posn
_atom_site_refinement_flags_adp
C1A C 1.0719(4) 0.6786(4) -0.0535(3) 0.0790(9) Uani 1 1 d . .
H1A H 0.9910 0.7369 -0.0449 0.095 Uiso 1 1 calc R .
C2A C 1.1022(5) 0.6446(4) -0.1321(3) 0.0873(11) Uani 1 1 d . .
H2A H 1.0428 0.6796 -0.1763 0.105 Uiso 1 1 calc R .
C3A C 1.2200(5) 0.5591(4) -0.1456(3) 0.0887(11) Uani 1 1 d . .
H3A H 1.2416 0.5351 -0.1990 0.106 Uiso 1 1 calc R .
C4A C 1.3060(6) 0.5089(4) -0.0800(4) 0.1051(14) Uani 1 1 d . .
H4A H 1.3869 0.4509 -0.0891 0.126 Uiso 1 1 calc R .
C5A C 1.2744(5) 0.5435(4) 0.0001(3) 0.0939(12) Uani 1 1 d . .
H5A H 1.3332 0.5080 0.0445 0.113 Uiso 1 1 calc R .
C6A C 1.1570(4) 0.6296(3) 0.0136(2) 0.0718(8) Uani 1 1 d . U
C7A C 1.1144(5) 0.6778(4) 0.0971(3) 0.0945(12) Uani 1 1 d D U
H7A H 1.0477 0.7487 0.0930 0.113 Uiso 1 1 calc R .
C8A C 1.1552(5) 0.6369(4) 0.1688(3) 0.0915(11) Uani 1 1 d D U
H8A H 1.2215 0.5657 0.1765 0.110 Uiso 1 1 calc R .
C9A C 0.9269(4) 0.6145(3) 0.3141(2) 0.0634(7) Uani 1 1 d . .
C10A C 0.9464(5) 0.4910(4) 0.3618(3) 0.0870(11) Uani 1 1 d . .
H10A H 1.0480 0.4591 0.3677 0.104 Uiso 1 1 calc R .
C11A C 0.8153(5) 0.4156(4) 0.4004(3) 0.0900(12) Uani 1 1 d . .
H11A H 0.8283 0.3323 0.4323 0.108 Uiso 1 1 calc R .
C12A C 0.6638(4) 0.4622(3) 0.39243(19) 0.0638(7) Uani 1 1 d . .
C13A C 0.6436(4) 0.5851(3) 0.34437(19) 0.0647(8) Uani 1 1 d . .
H13A H 0.5420 0.6168 0.3381 0.078 Uiso 1 1 calc R .
C14A C 0.7762(4) 0.6604(3) 0.3056(2) 0.0686(8) Uani 1 1 d . .
H14A H 0.7634 0.7435 0.2733 0.082 Uiso 1 1 calc R .
C15A C 0.3855(5) 0.4160(4) 0.4186(2) 0.0848(10) Uani 1 1 d . .
H15A H 0.3130 0.3473 0.4491 0.127 Uiso 1 1 calc GR .
H15B H 0.3814 0.4325 0.3569 0.127 Uiso 1 1 calc GR .
H15C H 0.3561 0.4922 0.4395 0.127 Uiso 1 1 calc GR .
O1A O 1.2225(4) 0.6791(3) 0.3065(2) 0.1172(11) Uani 1 1 d . .
O2A O 1.0466(4) 0.8373(2) 0.23280(19) 0.0979(8) Uani 1 1 d . .
O3A O 0.5431(3) 0.3803(2) 0.43410(16) 0.0811(7) Uani 1 1 d . .
S1A S 1.09361(11) 0.70708(8) 0.25690(6) 0.0751(3) Uani 1 1 d . U
C1 C 0.4556(4) 0.1767(3) -0.0576(2) 0.0703(8) Uani 1 1 d . .
H1 H 0.5306 0.2344 -0.0514 0.084 Uiso 1 1 calc R .
C2 C 0.4639(5) 0.1414(4) -0.1352(2) 0.0783(9) Uani 1 1 d . .
H2 H 0.5437 0.1754 -0.1813 0.094 Uiso 1 1 calc R .
C3 C 0.3562(5) 0.0566(4) -0.1459(2) 0.0793(10) Uani 1 1 d . .
H3 H 0.3619 0.0327 -0.1991 0.095 Uiso 1 1 calc R .
C4 C 0.2380(5) 0.0063(4) -0.0769(3) 0.0851(10) Uani 1 1 d . .
H4 H 0.1639 -0.0517 -0.0837 0.102 Uiso 1 1 calc R .
C5 C 0.2300(4) 0.0423(3) 0.0024(2) 0.0760(9) Uani 1 1 d . .
H5 H 0.1511 0.0079 0.0489 0.091 Uiso 1 1 calc R .
C6 C 0.3388(4) 0.1289(3) 0.0122(2) 0.0609(7) Uani 1 1 d . .
C7 C 0.3367(4) 0.1748(3) 0.0941(2) 0.0705(8) Uani 1 1 d . .
H7 H 0.4034 0.2440 0.0907 0.085 Uiso 1 1 calc R .
C8 C 0.2530(4) 0.1296(3) 0.1689(2) 0.0733(9) Uani 1 1 d . .
H8 H 0.1863 0.0592 0.1757 0.088 Uiso 1 1 calc R .
C9 C 0.4015(4) 0.1040(3) 0.31563(18) 0.0588(7) Uani 1 1 d . .
C10 C 0.3618(4) -0.0214(3) 0.3611(2) 0.0660(8) Uani 1 1 d . .
H10 H 0.2610 -0.0545 0.3629 0.079 Uiso 1 1 calc R .
C11 C 0.4732(4) -0.0958(3) 0.4035(2) 0.0682(8) Uani 1 1 d . .
H11 H 0.4468 -0.1794 0.4347 0.082 Uiso 1 1 calc R .
C12 C 0.6241(4) -0.0477(3) 0.40024(19) 0.0614(7) Uani 1 1 d . .
C13 C 0.6641(4) 0.0768(3) 0.3539(2) 0.0689(8) Uani 1 1 d . .
H13 H 0.7653 0.1096 0.3514 0.083 Uiso 1 1 calc R .
C14 C 0.5524(4) 0.1515(3) 0.3116(2) 0.0690(8) Uani 1 1 d . .
H14 H 0.5789 0.2348 0.2801 0.083 Uiso 1 1 calc R .
C15 C 0.8801(5) -0.0877(5) 0.4435(3) 0.1043(14) Uani 1 1 d . .
H15D H 0.9358 -0.0697 0.3845 0.156 Uiso 1 1 calc GR .
H15E H 0.9345 -0.1541 0.4796 0.156 Uiso 1 1 calc GR .
H15F H 0.8767 -0.0111 0.4658 0.156 Uiso 1 1 calc GR .
O1 O 0.1074(3) 0.1749(3) 0.31144(18) 0.0998(9) Uani 1 1 d . .
O2 O 0.3207(4) 0.3266(2) 0.22973(17) 0.0936(8) Uani 1 1 d . .
O3 O 0.7228(3) -0.1291(2) 0.44434(16) 0.0804(7) Uani 1 1 d . .
S1 S 0.26177(11) 0.19772(8) 0.25854(5) 0.0704(3) Uani 1 1 d . .

loop_
_atom_site_aniso_label
_atom_site_aniso_U_11
_atom_site_aniso_U_22
_atom_site_aniso_U_33
_atom_site_aniso_U_23
_atom_site_aniso_U_13
_atom_site_aniso_U_12
C1A 0.070(2) 0.079(2) 0.093(2) -0.0279(19) -0.0156(18) 0.0113(17)
C2A 0.093(3) 0.089(3) 0.084(2) -0.018(2) -0.027(2) 0.001(2)
C3A 0.098(3) 0.085(3) 0.086(3) -0.036(2) 0.006(2) -0.014(2)
C4A 0.099(3) 0.081(3) 0.138(4) -0.037(3) -0.015(3) 0.025(2)
C5A 0.099(3) 0.081(3) 0.104(3) -0.012(2) -0.039(2) 0.011(2)
C6A 0.0653(19) 0.0620(18) 0.084(2) -0.0082(15) -0.0085(16) -0.0142(15)
C7A 0.106(3) 0.093(3) 0.0834(18) -0.0167(17) -0.0079(19) -0.042(2)
C8A 0.101(3) 0.091(3) 0.0830(18) -0.0264(16) -0.0033(19) -0.011(2)
C9A 0.0705(19) 0.0588(17) 0.0610(17) -0.0137(13) -0.0100(14) -0.0011(14)
C10A 0.068(2) 0.073(2) 0.111(3) 0.002(2) -0.021(2) 0.0049(17)
C11A 0.084(2) 0.065(2) 0.108(3) 0.0145(19) -0.024(2) 0.0028(18)
C12A 0.0721(19) 0.0622(17) 0.0562(16) -0.0104(13) -0.0116(14) 0.0001(15)
C13A 0.0692(19) 0.0642(18) 0.0607(17) -0.0143(14) -0.0120(14) 0.0111(15)
C14A 0.084(2) 0.0527(16) 0.0665(18) -0.0079(14) -0.0139(16) 0.0055(15)
C15A 0.078(2) 0.098(3) 0.076(2) -0.0124(19) -0.0160(18) -0.010(2)
O1A 0.086(2) 0.116(2) 0.141(3) -0.002(2) -0.0306(19) -0.0230(17)
O2A 0.109(2) 0.0657(15) 0.110(2) -0.0083(14) -0.0024(16) -0.0126(14)
O3A 0.0760(15) 0.0758(15) 0.0821(15) 0.0036(12) -0.0137(12) -0.0079(12)
S1A 0.0817(6) 0.0674(5) 0.0765(5) -0.0181(4) -0.0075(4) -0.0141(4)
C1 0.069(2) 0.0663(19) 0.075(2) -0.0153(16) -0.0134(16) 0.0039(15)
C2 0.081(2) 0.079(2) 0.068(2) -0.0107(17) -0.0028(17) 0.0119(19)
C3 0.099(3) 0.081(2) 0.066(2) -0.0266(17) -0.0261(19) 0.030(2)
C4 0.088(3) 0.077(2) 0.101(3) -0.032(2) -0.031(2) 0.0013(19)
C5 0.076(2) 0.072(2) 0.077(2) -0.0137(17) -0.0044(17) 0.0025(17)
C6 0.0677(18) 0.0546(16) 0.0621(17) -0.0139(13) -0.0169(14) 0.0162(14)
C7 0.074(2) 0.0603(18) 0.075(2) -0.0096(15) -0.0149(17) 0.0124(15)
C8 0.085(2) 0.0661(19) 0.072(2) -0.0166(16) -0.0201(18) 0.0114(17)
C9 0.0692(18) 0.0602(16) 0.0496(15) -0.0171(12) -0.0113(13) 0.0095(14)
C10 0.0586(17) 0.0676(18) 0.0689(18) -0.0099(15) -0.0095(14) 0.0026(14)
C11 0.0674(19) 0.0626(18) 0.0680(18) -0.0024(14) -0.0087(15) -0.0016(15)
C12 0.0667(18) 0.0680(18) 0.0525(15) -0.0168(13) -0.0145(13) 0.0062(14)
C13 0.0694(19) 0.0700(19) 0.0711(19) -0.0201(15) -0.0149(15) -0.0097(15)
C14 0.084(2) 0.0561(17) 0.0677(18) -0.0124(14) -0.0148(16) -0.0021(15)
C15 0.076(3) 0.126(4) 0.114(3) -0.018(3) -0.039(2) 0.005(2)
O1 0.0836(18) 0.121(2) 0.0902(18) -0.0198(16) -0.0128(14) 0.0354(16)
O2 0.137(2) 0.0609(14) 0.0911(17) -0.0173(12) -0.0450(17) 0.0178(14)
O3 0.0706(14) 0.0876(16) 0.0820(15) -0.0077(13) -0.0274(12) 0.0054(12)
S1 0.0884(6) 0.0652(5) 0.0623(5) -0.0211(4) -0.0204(4) 0.0229(4)

loop_
_atom_type_symbol
_atom_type_description
_atom_type_scat_dispersion_real
_atom_type_scat_dispersion_imag
_atom_type_scat_source
C C 0.0181 0.0091 'International Tables Vol C Tables 4.2.6.8 and 6.1.1.4'
H H 0.0000 0.0000 'International Tables Vol C Tables 4.2.6.8 and 6.1.1.4'
O O 0.0492 0.0322 'International Tables Vol C Tables 4.2.6.8 and 6.1.1.4'
S S 0.3331 0.5567 'International Tables Vol C Tables 4.2.6.8 and 6.1.1.4'

loop_
_geom_angle_atom_site_label_1
_geom_angle_atom_site_label_2
_geom_angle_atom_site_label_3
_geom_angle
C2A C1A H1A 118.9
C2A C1A C6A 122.2(4)
C6A C1A H1A 118.9
C1A C2A H2A 120.2
C3A C2A C1A 119.6(4)
C3A C2A H2A 120.2
C2A C3A H3A 120.3
C2A C3A C4A 119.3(4)
C4A C3A H3A 120.3
C3A C4A H4A 119.6
C3A C4A C5A 120.9(4)
C5A C4A H4A 119.6
C4A C5A H5A 120.1
C6A C5A C4A 119.9(4)
C6A C5A H5A 120.1
C1A C6A C7A 117.0(3)
C5A C6A C1A 118.1(4)
C5A C6A C7A 124.8(4)
C6A C7A H7A 115.4
C8A C7A C6A 129.3(5)
C8A C7A H7A 115.4
C7A C8A H8A 118.9
C7A C8A S1A 122.2(4)
S1A C8A H8A 118.9
C10A C9A S1A 120.1(3)
C14A C9A C10A 119.7(3)
C14A C9A S1A 120.0(2)
C9A C10A H10A 120.2
C11A C10A C9A 119.7(3)
C11A C10A H10A 120.2
C10A C11A H11A 119.7
C10A C11A C12A 120.6(3)
C12A C11A H11A 119.7
C13A C12A C11A 120.0(3)
O3A C12A C11A 115.7(3)
O3A C12A C13A 124.4(3)
C12A C13A H13A 120.5
C12A C13A C14A 119.1(3)
C14A C13A H13A 120.5
C9A C14A C13A 121.0(3)
C9A C14A H14A 119.5
C13A C14A H14A 119.5
H15A C15A H15B 109.5
H15A C15A H15C 109.5
H15B C15A H15C 109.5
O3A C15A H15A 109.5
O3A C15A H15B 109.5
O3A C15A H15C 109.5
C12A O3A C15A 118.2(3)
C8A S1A C9A 103.55(17)
O1A S1A C8A 102.6(2)
O1A S1A C9A 109.06(17)
O2A S1A C8A 114.3(2)
O2A S1A C9A 108.63(17)
O2A S1A O1A 117.7(2)
C2 C1 H1 119.2
C2 C1 C6 121.6(3)
C6 C1 H1 119.2
C1 C2 H2 119.8
C1 C2 C3 120.4(3)
C3 C2 H2 119.8
C2 C3 H3 120.3
C2 C3 C4 119.4(3)
C4 C3 H3 120.3
C3 C4 H4 120.0
C3 C4 C5 120.1(4)
C5 C4 H4 120.0
C4 C5 H5 120.0
C6 C5 C4 120.0(3)
C6 C5 H5 120.0
C1 C6 C7 118.0(3)
C5 C6 C1 118.5(3)
C5 C6 C7 123.5(3)
C6 C7 H7 116.4
C8 C7 C6 127.2(4)
C8 C7 H7 116.4
C7 C8 H8 119.4
C7 C8 S1 121.3(3)
S1 C8 H8 119.4
C10 C9 S1 119.4(2)
C14 C9 C10 120.1(3)
C14 C9 S1 120.4(2)
C9 C10 H10 120.4
C11 C10 C9 119.3(3)
C11 C10 H10 120.4
C10 C11 H11 119.7
C10 C11 C12 120.7(3)
C12 C11 H11 119.7
C11 C12 C13 120.0(3)
O3 C12 C11 115.4(3)
O3 C12 C13 124.6(3)
C12 C13 H13 120.3
C14 C13 C12 119.4(3)
C14 C13 H13 120.3
C9 C14 H14 119.7
C13 C14 C9 120.7(3)
C13 C14 H14 119.7
H15D C15 H15E 109.5
H15D C15 H15F 109.5
H15E C15 H15F 109.5
O3 C15 H15D 109.5
O3 C15 H15E 109.5
O3 C15 H15F 109.5
C12 O3 C15 119.0(3)
C8 S1 C9 104.41(15)
O1 S1 C8 105.50(19)
O1 S1 C9 108.49(15)
O2 S1 C8 110.61(17)
O2 S1 C9 108.35(16)
O2 S1 O1 118.56(18)

loop_
_geom_bond_atom_site_label_1
_geom_bond_atom_site_label_2
_geom_bond_distance
C1A H1A 0.9300
C1A C2A 1.363(5)
C1A C6A 1.375(5)
C2A H2A 0.9300
C2A C3A 1.363(6)
C3A H3A 0.9300
C3A C4A 1.365(6)
C4A H4A 0.9300
C4A C5A 1.388(6)
C5A H5A 0.9300
C5A C6A 1.365(5)
C6A C7A 1.517(5)
C7A H7A 0.9300
C7A C8A 1.221(5)
C8A H8A 0.9300
C8A S1A 1.738(4)
C9A C10A 1.381(5)
C9A C14A 1.375(5)
C9A S1A 1.754(3)
C10A H10A 0.9300
C10A C11A 1.370(5)
C11A H11A 0.9300
C11A C12A 1.382(5)
C12A C13A 1.379(4)
C12A O3A 1.352(4)
C13A H13A 0.9300
C13A C14A 1.380(5)
C14A H14A 0.9300
C15A H15A 0.9600
C15A H15B 0.9600
C15A H15C 0.9600
C15A O3A 1.426(4)
O1A S1A 1.433(3)
O2A S1A 1.418(3)
C1 H1 0.9300
C1 C2 1.359(5)
C1 C6 1.378(5)
C2 H2 0.9300
C2 C3 1.360(5)
C3 H3 0.9300
C3 C4 1.384(6)
C4 H4 0.9300
C4 C5 1.389(5)
C5 H5 0.9300
C5 C6 1.375(5)
C6 C7 1.488(4)
C7 H7 0.9300
C7 C8 1.281(5)
C8 H8 0.9300
C8 S1 1.751(3)
C9 C10 1.390(4)
C9 C14 1.379(5)
C9 S1 1.757(3)
C10 H10 0.9300
C10 C11 1.376(4)
C11 H11 0.9300
C11 C12 1.384(4)
C12 C13 1.387(4)
C12 O3 1.347(4)
C13 H13 0.9300
C13 C14 1.378(5)
C14 H14 0.9300
C15 H15D 0.9600
C15 H15E 0.9600
C15 H15F 0.9600
C15 O3 1.418(5)
O1 S1 1.439(3)
O2 S1 1.426(3)

loop_
_geom_torsion_atom_site_label_1
_geom_torsion_atom_site_label_2
_geom_torsion_atom_site_label_3
_geom_torsion_atom_site_label_4
_geom_torsion
C1A C2A C3A C4A -0.1(6)
C1A C6A C7A C8A 168.5(4)
C2A C1A C6A C5A -0.5(6)
C2A C1A C6A C7A 178.4(3)
C2A C3A C4A C5A 0.3(7)
C3A C4A C5A C6A -0.6(7)
C4A C5A C6A C1A 0.7(6)
C4A C5A C6A C7A -178.1(4)
C5A C6A C7A C8A -12.7(7)
C6A C1A C2A C3A 0.2(6)
C6A C7A C8A S1A 179.6(3)
C7A C8A S1A C9A 95.3(4)
C7A C8A S1A O1A -151.2(4)
C7A C8A S1A O2A -22.6(5)
C9A C10A C11A C12A -0.3(7)
C10A C9A C14A C13A 0.2(5)
C10A C9A S1A C8A 72.9(3)
C10A C9A S1A O1A -35.8(4)
C10A C9A S1A O2A -165.3(3)
C10A C11A C12A C13A 0.8(6)
C10A C11A C12A O3A -179.1(4)
C11A C12A C13A C14A -0.7(5)
C11A C12A O3A C15A -171.7(3)
C12A C13A C14A C9A 0.2(5)
C13A C12A O3A C15A 8.4(5)
C14A C9A C10A C11A -0.2(6)
C14A C9A S1A C8A -101.6(3)
C14A C9A S1A O1A 149.7(3)
C14A C9A S1A O2A 20.2(3)
O3A C12A C13A C14A 179.2(3)
S1A C9A C10A C11A -174.7(3)
S1A C9A C14A C13A 174.7(2)
C1 C2 C3 C4 -0.1(5)
C1 C6 C7 C8 -169.7(3)
C2 C1 C6 C5 0.8(5)
C2 C1 C6 C7 -178.7(3)
C2 C3 C4 C5 0.0(5)
C3 C4 C5 C6 0.6(5)
C4 C5 C6 C1 -0.9(5)
C4 C5 C6 C7 178.6(3)
C5 C6 C7 C8 10.8(5)
C6 C1 C2 C3 -0.3(5)
C6 C7 C8 S1 -178.6(2)
C7 C8 S1 C9 -95.2(3)
C7 C8 S1 O1 150.5(3)
C7 C8 S1 O2 21.1(4)
C9 C10 C11 C12 -0.8(5)
C10 C9 C14 C13 -1.3(5)
C10 C9 S1 C8 -71.2(3)
C10 C9 S1 O1 40.9(3)
C10 C9 S1 O2 170.9(2)
C10 C11 C12 C13 0.0(5)
C10 C11 C12 O3 179.9(3)
C11 C12 C13 C14 0.1(5)
C11 C12 O3 C15 179.4(3)
C12 C13 C14 C9 0.5(5)
C13 C12 O3 C15 -0.8(5)
C14 C9 C10 C11 1.5(5)
C14 C9 S1 C8 105.3(3)
C14 C9 S1 O1 -142.6(3)
C14 C9 S1 O2 -12.6(3)
O3 C12 C13 C14 -179.7(3)
S1 C9 C10 C11 178.0(2)
S1 C9 C14 C13 -177.8(2)
